data_4070504
loop_
_publ_author_name
'Carr, Michael J.'
'McGrath, Thomas D.'
'Stone, F. Gordon A.'

_publ_section_title
;
 Synthesis and Reactivity of 10-Vertexarachno-Platinacarboranes
;
_journal_issue 9
_journal_name_full Organometallics
_journal_page_first 2099
_journal_paper_doi 10.1021/om7012056
_journal_volume 27
_journal_year 2008
_chemical_formula_moiety 'C22 H41 B8 N3 Pt'
_chemical_formula_sum 'C22 H41 B8 N3 Pt'
_chemical_formula_weight 629.15
_chemical_name_systematic
; 
 ? 
;
_space_group_IT_number 2
_symmetry_cell_setting triclinic
_symmetry_space_group_name_Hall '-P 1'
_symmetry_space_group_name_H-M 'P -1'
_atom_sites_solution_hydrogens geom
_atom_sites_solution_primary direct
_atom_sites_solution_secondary difmap
_audit_creation_method SHELXL-97
_cell_angle_alpha 80.7840(10)
_cell_angle_beta 81.299(2)
_cell_angle_gamma 61.6670(10)
_cell_formula_units_Z 2
_cell_length_a 11.4393(3)
_cell_length_b 11.5230(3)
_cell_length_c 12.9427(3)
_cell_measurement_reflns_used 9936
_cell_measurement_temperature 110(2)
_cell_measurement_theta_max 30.20
_cell_measurement_theta_min 2.47
_cell_volume 1476.71(7)
_computing_cell_refinement
;
  Bruker APEX2 (Bruker, 2003)
;
_computing_data_collection
;
  Bruker APEX2 (Bruker, 2003)
;
_computing_data_reduction
;
  Bruker APEX2 (Bruker, 2003)
;
_computing_molecular_graphics
;
  ORTEP3 for Windows (Farrugia, 1997)
  XSeed (Barbour, 2001)
;
_computing_publication_material
;
  enCIFer (CCDC, 2002)
;
_computing_structure_refinement
;
  SHELXl-97 (Sheldrick, 1986)
;
_computing_structure_solution
;
  SHELXS-97 (Sheldrick, 1986)
;
_diffrn_ambient_temperature 110(2)
_diffrn_measured_fraction_theta_full 0.992
_diffrn_measured_fraction_theta_max 0.959
_diffrn_measurement_device_type 'Bruker-Nonius X8 APEX CCD area detector'
_diffrn_measurement_method 'phi and omega scans'
_diffrn_radiation_monochromator graphite
_diffrn_radiation_source 'fine-focus sealed tube'
_diffrn_radiation_type MoK\a
_diffrn_radiation_wavelength 0.71073
_diffrn_reflns_av_R_equivalents 0.0347
_diffrn_reflns_av_sigmaI/netI 0.0463
_diffrn_reflns_limit_h_max 13
_diffrn_reflns_limit_h_min -16
_diffrn_reflns_limit_k_max 14
_diffrn_reflns_limit_k_min -16
_diffrn_reflns_limit_l_max 18
_diffrn_reflns_limit_l_min -18
_diffrn_reflns_number 31116
_diffrn_reflns_theta_full 25.00
_diffrn_reflns_theta_max 30.22
_diffrn_reflns_theta_min 2.03
_exptl_absorpt_coefficient_mu 4.766
_exptl_absorpt_correction_T_max 0.6736
_exptl_absorpt_correction_T_min 0.3942
_exptl_absorpt_correction_type multi-scan
_exptl_absorpt_process_details 'SADABS (Bruker, 2003)'
_exptl_crystal_colour yellow
_exptl_crystal_density_diffrn 1.415
_exptl_crystal_density_method 'not measured'
_exptl_crystal_description prism
_exptl_crystal_F_000 624
_exptl_crystal_size_max 0.24
_exptl_crystal_size_mid 0.16
_exptl_crystal_size_min 0.09
_refine_diff_density_max 2.936
_refine_diff_density_min -0.957
_refine_diff_density_rms 0.146
_refine_ls_extinction_method none
_refine_ls_goodness_of_fit_ref 1.056
_refine_ls_hydrogen_treatment mixed
_refine_ls_matrix_type full
_refine_ls_number_parameters 324
_refine_ls_number_reflns 8447
_refine_ls_number_restraints 0
_refine_ls_restrained_S_all 1.056
_refine_ls_R_factor_all 0.0375
_refine_ls_R_factor_gt 0.0304
_refine_ls_shift/su_max 0.002
_refine_ls_shift/su_mean 0.000
_refine_ls_structure_factor_coef Fsqd
_refine_ls_weighting_details 'calc w=1/[\s^2^(Fo^2^)+(0.0274P)^2^+0.6143P] where P=(Fo^2^+2Fc^2^)/3'
_refine_ls_weighting_scheme calc
_refine_ls_wR_factor_gt 0.0586
_refine_ls_wR_factor_ref 0.0612
_reflns_number_gt 7502
_reflns_number_total 8447
_reflns_threshold_expression >2sigma(I)
_cod_data_source_file cif.cif
_cod_data_source_block 4
_cod_depositor_comments
;
The following automatic conversions were performed:

'_symmetry_cell_setting' value 'Triclinic' changed to 'triclinic'
according to /home/saulius/struct/CIF-dictionaries/cif_core.dic
dictionary named 'cif_core.dic' version 2.4.1 from 2010-06-29.

Automatic conversion script
Id: cif_fix_values 1715 2011-07-08 13:25:40Z adriana 
;
_cod_original_cell_volume 1476.71(6)
_cod_original_sg_symbol_H-M P-1
_cod_database_code 4070504

loop_
_symmetry_equiv_pos_as_xyz
'x, y, z'
'-x, -y, -z'

loop_
_atom_site_label
_atom_site_type_symbol
_atom_site_fract_x
_atom_site_fract_y
_atom_site_fract_z
_atom_site_U_iso_or_equiv
_atom_site_adp_type
_atom_site_occupancy
_atom_site_symmetry_multiplicity
_atom_site_calc_flag
_atom_site_refinement_flags
Pt9 Pt 0.807315(11) 0.314994(10) 0.180439(8) 0.01441(4) Uani 1 1 d .
N12 N 0.4204(2) 0.5968(2) 0.2548(2) 0.0206(5) Uani 1 1 d .
N91 N 1.0891(3) 0.2691(2) 0.07485(19) 0.0188(5) Uani 1 1 d .
N94 N 0.7861(2) 0.5144(2) 0.32730(19) 0.0188(5) Uani 1 1 d .
C6 C 0.7539(3) 0.0807(3) 0.3514(2) 0.0144(6) Uani 1 1 d .
C11 C 0.5024(3) 0.4898(3) 0.2521(2) 0.0180(6) Uani 1 1 d .
C13 C 0.3097(3) 0.7312(3) 0.2433(3) 0.0250(7) Uani 1 1 d .
C14 C 0.3602(4) 0.8140(3) 0.1637(3) 0.0385(9) Uani 1 1 d .
H14A H 0.4332 0.8181 0.1912 0.058 Uiso 1 1 calc R
H14B H 0.2873 0.9038 0.1512 0.058 Uiso 1 1 calc R
H14C H 0.3924 0.7731 0.0975 0.058 Uiso 1 1 calc R
C15 C 0.2713(4) 0.7841(4) 0.3507(3) 0.0373(9) Uani 1 1 d .
H15A H 0.2367 0.7312 0.3998 0.056 Uiso 1 1 calc R
H15B H 0.2026 0.8768 0.3441 0.056 Uiso 1 1 calc R
H15C H 0.3500 0.7783 0.3771 0.056 Uiso 1 1 calc R
C16 C 0.1979(4) 0.7200(4) 0.2033(3) 0.0424(10) Uani 1 1 d .
H16A H 0.2290 0.6814 0.1361 0.064 Uiso 1 1 calc R
H16B H 0.1218 0.8083 0.1933 0.064 Uiso 1 1 calc R
H16C H 0.1705 0.6632 0.2545 0.064 Uiso 1 1 calc R
C61 C 0.7863(3) -0.0135(3) 0.4501(2) 0.0148(6) Uani 1 1 d .
C62 C 0.6903(3) -0.0329(3) 0.5193(2) 0.0186(6) Uani 1 1 d .
H62 H 0.5995 0.0149 0.5045 0.022 Uiso 1 1 calc R
C63 C 0.7241(3) -0.1209(3) 0.6100(2) 0.0236(7) Uani 1 1 d .
H63 H 0.6572 -0.1341 0.6556 0.028 Uiso 1 1 calc R
C64 C 0.8566(3) -0.1896(3) 0.6332(2) 0.0233(7) Uani 1 1 d .
H64 H 0.8805 -0.2496 0.6950 0.028 Uiso 1 1 calc R
C65 C 0.9530(3) -0.1702(3) 0.5662(2) 0.0214(6) Uani 1 1 d .
H65 H 1.0434 -0.2162 0.5824 0.026 Uiso 1 1 calc R
C66 C 0.9182(3) -0.0831(3) 0.4748(2) 0.0174(6) Uani 1 1 d .
H66 H 0.9856 -0.0713 0.4287 0.021 Uiso 1 1 calc R
C90 C 0.9877(3) 0.2786(3) 0.1127(2) 0.0180(6) Uani 1 1 d .
C92 C 1.2107(3) 0.2756(3) 0.0287(2) 0.0178(6) Uani 1 1 d .
C93 C 0.7937(3) 0.4444(3) 0.2698(2) 0.0174(6) Uani 1 1 d .
C95 C 0.7719(3) 0.6046(3) 0.4021(2) 0.0196(6) Uani 1 1 d .
C96 C 0.7557(4) 0.5399(3) 0.5120(2) 0.0271(7) Uani 1 1 d .
H96A H 0.6757 0.5276 0.5191 0.041 Uiso 1 1 calc R
H96B H 0.7469 0.5971 0.5643 0.041 Uiso 1 1 calc R
H96C H 0.8341 0.4537 0.5234 0.041 Uiso 1 1 calc R
C97 C 0.6483(3) 0.7349(3) 0.3781(2) 0.0263(7) Uani 1 1 d .
H97A H 0.6613 0.7734 0.3068 0.039 Uiso 1 1 calc R
H97B H 0.6334 0.7965 0.4286 0.039 Uiso 1 1 calc R
H97C H 0.5708 0.7188 0.3835 0.039 Uiso 1 1 calc R
C98 C 0.8975(4) 0.6218(4) 0.3845(3) 0.0278(7) Uani 1 1 d .
H98A H 0.9758 0.5349 0.3929 0.042 Uiso 1 1 calc R
H98B H 0.8940 0.6774 0.4361 0.042 Uiso 1 1 calc R
H98C H 0.9035 0.6644 0.3134 0.042 Uiso 1 1 calc R
C99 C 1.2057(3) 0.3990(3) 0.0636(3) 0.0281(7) Uani 1 1 d .
H99A H 1.1279 0.4781 0.0375 0.042 Uiso 1 1 calc R
H99B H 1.2870 0.4055 0.0351 0.042 Uiso 1 1 calc R
H99C H 1.1991 0.3921 0.1405 0.042 Uiso 1 1 calc R
C100 C 1.3295(3) 0.1493(3) 0.0684(3) 0.0242(7) Uani 1 1 d .
H10A H 1.3214 0.1395 0.1454 0.036 Uiso 1 1 calc R
H10B H 1.4121 0.1544 0.0424 0.036 Uiso 1 1 calc R
H10C H 1.3313 0.0727 0.0430 0.036 Uiso 1 1 calc R
C101 C 1.2115(4) 0.2860(4) -0.0900(2) 0.0304(8) Uani 1 1 d .
H10D H 1.2132 0.2065 -0.1098 0.046 Uiso 1 1 calc R
H10E H 1.2906 0.2936 -0.1236 0.046 Uiso 1 1 calc R
H10F H 1.1311 0.3645 -0.1132 0.046 Uiso 1 1 calc R
B1 B 0.6719(4) 0.1164(3) 0.1472(3) 0.0187(7) Uani 1 1 d .
H1 H 0.6488 0.0699 0.0888 0.022 Uiso 1 1 calc R
B2 B 0.6359(3) 0.0884(3) 0.2853(3) 0.0177(7) Uani 1 1 d .
H2 H 0.5852 0.0259 0.3171 0.021 Uiso 1 1 calc R
B3 B 0.5446(3) 0.2434(3) 0.2208(3) 0.0183(7) Uani 1 1 d .
H3 H 0.4367 0.2817 0.2096 0.022 Uiso 1 1 calc R
B4 B 0.6513(3) 0.2823(3) 0.1239(3) 0.0182(7) Uani 1 1 d .
H4 H 0.6103 0.3477 0.0507 0.022 Uiso 1 1 calc R
B5 B 0.8064(3) 0.0181(3) 0.2285(3) 0.0178(7) Uani 1 1 d .
H5 H 0.9014 -0.0772 0.2300 0.021 Uiso 1 1 calc R
B7 B 0.6030(3) 0.2276(3) 0.3467(3) 0.0168(7) Uani 1 1 d .
H7 H 0.5653 0.2698 0.4242 0.020 Uiso 1 1 calc R
B8 B 0.6119(3) 0.3449(3) 0.2479(3) 0.0165(7) Uani 1 1 d .
B10 B 0.8159(3) 0.1404(3) 0.1172(3) 0.0190(7) Uani 1 1 d .
H10 H 0.9083 0.1010 0.0620 0.023 Uiso 1 1 calc R
H6 H 0.801(4) 0.126(3) 0.339(3) 0.028(10) Uiso 1 1 d .
H51 H 0.886(3) 0.063(3) 0.192(3) 0.029(9) Uiso 1 1 d .

loop_
_atom_site_aniso_label
_atom_site_aniso_U_11
_atom_site_aniso_U_22
_atom_site_aniso_U_33
_atom_site_aniso_U_23
_atom_site_aniso_U_13
_atom_site_aniso_U_12
Pt9 0.01441(6) 0.01203(6) 0.01684(6) -0.00081(4) -0.00076(4) -0.00650(5)
N12 0.0161(13) 0.0142(13) 0.0280(13) -0.0030(10) 0.0028(10) -0.0052(11)
N91 0.0197(13) 0.0199(14) 0.0175(11) -0.0001(10) -0.0023(10) -0.0100(11)
N94 0.0198(13) 0.0144(13) 0.0234(12) -0.0023(10) -0.0026(10) -0.0085(11)
C6 0.0115(13) 0.0112(14) 0.0205(13) -0.0015(11) -0.0019(11) -0.0051(12)
C11 0.0201(15) 0.0191(16) 0.0183(13) -0.0015(11) -0.0006(12) -0.0123(13)
C13 0.0151(15) 0.0121(15) 0.0379(18) 0.0015(13) 0.0014(13) -0.0006(12)
C14 0.035(2) 0.0217(19) 0.047(2) 0.0089(16) 0.0045(17) -0.0097(16)
C15 0.032(2) 0.0248(19) 0.049(2) -0.0167(16) 0.0177(17) -0.0099(16)
C16 0.0232(19) 0.036(2) 0.063(3) 0.0029(19) -0.0110(18) -0.0096(17)
C61 0.0171(14) 0.0111(14) 0.0183(13) -0.0032(11) -0.0038(11) -0.0070(12)
C62 0.0169(15) 0.0179(16) 0.0227(14) -0.0018(12) -0.0051(12) -0.0086(13)
C63 0.0288(17) 0.0288(18) 0.0196(14) -0.0018(13) 0.0025(13) -0.0201(15)
C64 0.0309(18) 0.0198(16) 0.0197(14) 0.0026(12) -0.0079(13) -0.0118(14)
C65 0.0212(16) 0.0184(16) 0.0256(15) -0.0019(12) -0.0083(13) -0.0082(13)
C66 0.0143(14) 0.0163(15) 0.0236(14) -0.0029(12) -0.0021(11) -0.0083(12)
C90 0.0223(16) 0.0168(15) 0.0162(13) -0.0007(11) -0.0013(12) -0.0105(13)
C92 0.0161(14) 0.0196(16) 0.0193(13) -0.0005(11) -0.0003(11) -0.0104(12)
C93 0.0165(14) 0.0151(15) 0.0206(13) 0.0032(12) -0.0002(11) -0.0091(12)
C95 0.0245(16) 0.0165(15) 0.0202(14) -0.0037(12) -0.0026(12) -0.0108(13)
C96 0.0317(19) 0.0271(18) 0.0220(15) -0.0016(13) -0.0032(14) -0.0132(15)
C97 0.0334(19) 0.0172(16) 0.0235(15) -0.0029(12) -0.0037(14) -0.0073(14)
C98 0.0345(19) 0.034(2) 0.0279(16) -0.0051(14) -0.0028(14) -0.0256(16)
C99 0.0270(18) 0.0218(18) 0.0379(18) 0.0021(14) -0.0075(15) -0.0134(15)
C100 0.0204(16) 0.0230(17) 0.0293(16) -0.0015(13) -0.0016(13) -0.0105(14)
C101 0.0318(19) 0.039(2) 0.0186(14) 0.0012(14) -0.0003(14) -0.0164(17)
B1 0.0220(18) 0.0134(17) 0.0216(16) -0.0018(13) -0.0069(14) -0.0075(14)
B2 0.0155(16) 0.0141(17) 0.0246(16) 0.0001(13) -0.0058(13) -0.0072(14)
B3 0.0138(16) 0.0154(17) 0.0252(16) -0.0013(13) -0.0040(13) -0.0059(14)
B4 0.0207(17) 0.0121(16) 0.0209(15) -0.0003(13) -0.0049(13) -0.0065(14)
B5 0.0136(16) 0.0152(17) 0.0226(16) -0.0023(13) -0.0027(13) -0.0047(14)
B7 0.0145(16) 0.0123(16) 0.0214(15) -0.0009(13) -0.0024(13) -0.0045(13)
B8 0.0133(15) 0.0096(16) 0.0212(15) -0.0005(12) -0.0024(13) -0.0011(13)
B10 0.0178(17) 0.0183(18) 0.0200(15) -0.0042(13) -0.0015(13) -0.0070(14)

loop_
_atom_type_symbol
_atom_type_description
_atom_type_scat_dispersion_real
_atom_type_scat_dispersion_imag
_atom_type_scat_source
C C 0.0033 0.0016 'International Tables Vol C Tables 4.2.6.8 and 6.1.1.4'
H H 0.0000 0.0000 'International Tables Vol C Tables 4.2.6.8 and 6.1.1.4'
B B 0.0013 0.0007 'International Tables Vol C Tables 4.2.6.8 and 6.1.1.4'
N N 0.0061 0.0033 'International Tables Vol C Tables 4.2.6.8 and 6.1.1.4'
Pt Pt -1.7033 8.3905 'International Tables Vol C Tables 4.2.6.8 and 6.1.1.4'

loop_
_geom_angle_atom_site_label_1
_geom_angle_atom_site_label_2
_geom_angle_atom_site_label_3
_geom_angle
C93 Pt9 C90 95.52(12)
C93 Pt9 B8 88.31(12)
C90 Pt9 B8 176.17(12)
C93 Pt9 B4 131.45(12)
C90 Pt9 B4 128.87(12)
B8 Pt9 B4 47.60(12)
C93 Pt9 B10 165.62(12)
C90 Pt9 B10 92.02(12)
B8 Pt9 B10 84.23(13)
B4 Pt9 B10 47.85(12)
C11 N12 C13 171.3(3)
C90 N91 C92 172.4(3)
C93 N94 C95 178.1(3)
C61 C6 B2 116.6(2)
C61 C6 B7 120.7(2)
B2 C6 B7 61.83(19)
C61 C6 B5 119.7(2)
B2 C6 B5 63.65(19)
B7 C6 B5 111.0(2)
C61 C6 H6 113(2)
B2 C6 H6 131(2)
B7 C6 H6 92(2)
B5 C6 H6 93(2)
N12 C11 B8 179.2(3)
N12 C13 C16 106.7(3)
N12 C13 C15 107.7(3)
C16 C13 C15 112.7(3)
N12 C13 C14 107.1(3)
C16 C13 C14 111.4(3)
C15 C13 C14 111.0(3)
C13 C14 H14A 109.5
C13 C14 H14B 109.5
H14A C14 H14B 109.5
C13 C14 H14C 109.5
H14A C14 H14C 109.5
H14B C14 H14C 109.5
C13 C15 H15A 109.5
C13 C15 H15B 109.5
H15A C15 H15B 109.5
C13 C15 H15C 109.5
H15A C15 H15C 109.5
H15B C15 H15C 109.5
C13 C16 H16A 109.5
C13 C16 H16B 109.5
H16A C16 H16B 109.5
C13 C16 H16C 109.5
H16A C16 H16C 109.5
H16B C16 H16C 109.5
C62 C61 C66 118.0(3)
C62 C61 C6 123.1(3)
C66 C61 C6 118.8(3)
C61 C62 C63 121.5(3)
C61 C62 H62 119.3
C63 C62 H62 119.3
C64 C63 C62 119.6(3)
C64 C63 H63 120.2
C62 C63 H63 120.2
C65 C64 C63 119.8(3)
C65 C64 H64 120.1
C63 C64 H64 120.1
C64 C65 C66 120.2(3)
C64 C65 H65 119.9
C66 C65 H65 119.9
C61 C66 C65 121.0(3)
C61 C66 H66 119.5
C65 C66 H66 119.5
N91 C90 Pt9 173.8(3)
N91 C92 C101 107.4(2)
N91 C92 C100 108.1(2)
C101 C92 C100 110.9(3)
N91 C92 C99 107.2(2)
C101 C92 C99 111.4(3)
C100 C92 C99 111.5(3)
N94 C93 Pt9 175.7(2)
N94 C95 C98 107.1(2)
N94 C95 C97 107.2(2)
C98 C95 C97 111.6(3)
N94 C95 C96 107.1(2)
C98 C95 C96 112.1(3)
C97 C95 C96 111.4(3)
C95 C96 H96A 109.5
C95 C96 H96B 109.5
H96A C96 H96B 109.5
C95 C96 H96C 109.5
H96A C96 H96C 109.5
H96B C96 H96C 109.5
C95 C97 H97A 109.5
C95 C97 H97B 109.5
H97A C97 H97B 109.5
C95 C97 H97C 109.5
H97A C97 H97C 109.5
H97B C97 H97C 109.5
C95 C98 H98A 109.5
C95 C98 H98B 109.5
H98A C98 H98B 109.5
C95 C98 H98C 109.5
H98A C98 H98C 109.5
H98B C98 H98C 109.5
C92 C99 H99A 109.5
C92 C99 H99B 109.5
H99A C99 H99B 109.5
C92 C99 H99C 109.5
H99A C99 H99C 109.5
H99B C99 H99C 109.5
C92 C100 H10A 109.5
C92 C100 H10B 109.5
H10A C100 H10B 109.5
C92 C100 H10C 109.5
H10A C100 H10C 109.5
H10B C100 H10C 109.5
C92 C101 H10D 109.5
C92 C101 H10E 109.5
H10D C101 H10E 109.5
C92 C101 H10F 109.5
H10D C101 H10F 109.5
H10E C101 H10F 109.5
B10 B1 B3 111.1(2)
B10 B1 B2 112.2(2)
B3 B1 B2 58.03(19)
B10 B1 B4 61.2(2)
B3 B1 B4 59.47(19)
B2 B1 B4 105.9(2)
B10 B1 B5 63.5(2)
B3 B1 B5 107.9(2)
B2 B1 B5 60.60(18)
B4 B1 B5 109.2(2)
B10 B1 H1 117.5
B3 B1 H1 122.2
B2 B1 H1 122.1
B4 B1 H1 122.6
B5 B1 H1 120.4
C6 B2 B3 113.4(2)
C6 B2 B7 61.55(18)
B3 B2 B7 62.30(19)
C6 B2 B1 110.8(2)
B3 B2 B1 60.87(19)
B7 B2 B1 109.9(2)
C6 B2 B5 60.58(18)
B3 B2 B5 109.6(2)
B7 B2 B5 108.5(2)
B1 B2 B5 59.88(19)
C6 B2 H2 118.8
B3 B2 H2 118.9
B7 B2 H2 120.6
B1 B2 H2 120.9
B5 B2 H2 122.1
B2 B3 B4 109.2(2)
B2 B3 B8 106.2(2)
B4 B3 B8 59.97(19)
B2 B3 B1 61.10(19)
B4 B3 B1 60.54(19)
B8 B3 B1 107.4(2)
B2 B3 B7 59.61(19)
B4 B3 B7 107.2(2)
B8 B3 B7 57.99(18)
B1 B3 B7 108.0(2)
B2 B3 H3 121.5
B4 B3 H3 121.1
B8 B3 H3 123.3
B1 B3 H3 121.1
B7 B3 H3 122.7
B3 B4 B8 60.10(19)
B3 B4 B1 59.98(19)
B8 B4 B1 107.0(2)
B3 B4 B10 109.5(2)
B8 B4 B10 110.7(2)
B1 B4 B10 58.88(19)
B3 B4 Pt9 117.1(2)
B8 B4 Pt9 63.96(15)
B1 B4 Pt9 116.0(2)
B10 B4 Pt9 66.44(16)
B3 B4 H4 119.7
B8 B4 H4 121.9
B1 B4 H4 121.8
B10 B4 H4 120.2
Pt9 B4 H4 112.8
C6 B5 B1 106.5(2)
C6 B5 B2 55.77(17)
B1 B5 B2 59.53(19)
C6 B5 B10 114.3(2)
B1 B5 B10 57.75(19)
B2 B5 B10 106.7(2)
C6 B5 H5 112.3
B1 B5 H5 140.1
B2 B5 H5 141.1
B10 B5 H5 111.4
C6 B5 H51 100.9(15)
B1 B5 H51 100.7(16)
B2 B5 H51 134.8(15)
B10 B5 H51 43.1(15)
H5 B5 H51 81.2
B8 B7 C6 112.0(2)
B8 B7 B2 106.7(2)
C6 B7 B2 56.62(18)
B8 B7 B3 60.16(19)
C6 B7 B3 105.8(2)
B2 B7 B3 58.09(18)
B8 B7 H7 111.3
C6 B7 H7 113.1
B2 B7 H7 141.2
B3 B7 H7 139.7
C11 B8 B7 117.8(2)
C11 B8 B4 116.0(2)
B7 B8 B4 110.3(2)
C11 B8 B3 110.7(2)
B7 B8 B3 61.85(19)
B4 B8 B3 59.93(19)
C11 B8 Pt9 116.8(2)
B7 B8 Pt9 117.5(2)
B4 B8 Pt9 68.43(16)
B3 B8 Pt9 120.8(2)
B1 B10 B4 59.87(19)
B1 B10 B5 58.72(18)
B4 B10 B5 104.5(2)
B1 B10 Pt9 116.2(2)
B4 B10 Pt9 65.72(15)
B5 B10 Pt9 110.01(19)
B1 B10 H10 136.2
B4 B10 H10 139.4
B5 B10 H10 115.0
Pt9 B10 H10 106.6
B1 B10 H51 99.9(16)
B4 B10 H51 129.4(15)
B5 B10 H51 41.3(16)
Pt9 B10 H51 89.9(15)
H10 B10 H51 88.6

loop_
_geom_bond_atom_site_label_1
_geom_bond_atom_site_label_2
_geom_bond_distance
Pt9 C93 1.966(3)
Pt9 C90 1.987(3)
Pt9 B8 2.157(3)
Pt9 B4 2.233(3)
Pt9 B10 2.245(3)
N12 C11 1.144(4)
N12 C13 1.464(4)
N91 C90 1.151(4)
N91 C92 1.459(4)
N94 C93 1.148(4)
N94 C95 1.469(4)
C6 C61 1.505(4)
C6 B2 1.665(4)
C6 B7 1.753(4)
C6 B5 1.754(4)
C6 H6 0.89(4)
C11 B8 1.543(4)
C13 C16 1.517(5)
C13 C15 1.526(5)
C13 C14 1.528(5)
C14 H14A 0.9800
C14 H14B 0.9800
C14 H14C 0.9800
C15 H15A 0.9800
C15 H15B 0.9800
C15 H15C 0.9800
C16 H16A 0.9800
C16 H16B 0.9800
C16 H16C 0.9800
C61 C62 1.390(4)
C61 C66 1.392(4)
C62 C63 1.392(4)
C62 H62 0.9500
C63 C64 1.392(5)
C63 H63 0.9500
C64 C65 1.379(4)
C64 H64 0.9500
C65 C66 1.396(4)
C65 H65 0.9500
C66 H66 0.9500
C92 C101 1.521(4)
C92 C100 1.525(4)
C92 C99 1.533(4)
C95 C98 1.521(4)
C95 C97 1.523(4)
C95 C96 1.525(4)
C96 H96A 0.9800
C96 H96B 0.9800
C96 H96C 0.9800
C97 H97A 0.9800
C97 H97B 0.9800
C97 H97C 0.9800
C98 H98A 0.9800
C98 H98B 0.9800
C98 H98C 0.9800
C99 H99A 0.9800
C99 H99B 0.9800
C99 H99C 0.9800
C100 H10A 0.9800
C100 H10B 0.9800
C100 H10C 0.9800
C101 H10D 0.9800
C101 H10E 0.9800
C101 H10F 0.9800
B1 B10 1.773(5)
B1 B3 1.781(5)
B1 B2 1.785(5)
B1 B4 1.791(5)
B1 B5 1.792(5)
B1 H1 1.1200
B2 B3 1.730(5)
B2 B7 1.758(5)
B2 B5 1.805(5)
B2 H2 1.1200
B3 B4 1.772(5)
B3 B8 1.775(5)
B3 B7 1.804(5)
B3 H3 1.1200
B4 B8 1.773(5)
B4 B10 1.816(5)
B4 H4 1.1200
B5 B10 1.877(5)
B5 H5 1.1200
B5 H51 1.24(3)
B7 B8 1.735(5)
B7 H7 1.1200
B10 H10 1.1200
B10 H51 1.29(3)
